data_7121421
loop_
_publ_author_name
'Shin, Jong Won'
'Jeong, Ah Rim'
'Jeoung, Sungeun'
'Moon, Hoi Ri'
'Komatsumaru, Yuki'
'Hayami, Shinya'
'Moon, Dohyun'
'Min, Kil Sik'

_publ_section_title
;
 Three-dimensional iron(ii) porous coordination polymer exhibiting carbon
 dioxide-dependent spin crossover.
;
_journal_issue 34
_journal_name_full 'Chemical communications (Cambridge, England)'
_journal_page_first 4262
_journal_page_last 4265
_journal_paper_doi 10.1039/c8cc00678d
_journal_volume 54
_journal_year 2018
_chemical_formula_moiety 'C23 H24 B2 Fe N8, 0.75(C O2)'
_chemical_formula_sum 'C23.75 H24 B2 Fe N8 O1.5'
_chemical_formula_weight 522.98
_space_group_crystal_system tetragonal
_space_group_IT_number 120
_space_group_name_Hall 'I -4 -2c'
_space_group_name_H-M_alt 'I -4 c 2'
_symmetry_space_group_name_Hall 'I -4 -2c'
_symmetry_space_group_name_H-M 'I -4 c 2'
_atom_sites_solution_hydrogens geom
_audit_creation_method SHELXL-2014
_audit_update_record
;
2017-07-27 deposited with the CCDC.
2018-03-20 downloaded from the CCDC.
;
_cell_angle_alpha 90
_cell_angle_beta 90
_cell_angle_gamma 90
_cell_formula_units_Z 16
_cell_length_a 22.005(3)
_cell_length_b 22.005(3)
_cell_length_c 28.943(6)
_cell_measurement_reflns_used 146864
_cell_measurement_temperature 273(2)
_cell_measurement_theta_max 29.54
_cell_measurement_theta_min 0.40
_cell_volume 14015(4)
_computing_cell_refinement HKL3000
_computing_data_collection 'PAL ADSC Quantum-210 ADX Program'
_computing_data_reduction HKL3000
_computing_molecular_graphics ORTEP
_computing_publication_material WINGX
_computing_structure_refinement 'SHELXL-2014 (Sheldrick, 2014)'
_computing_structure_solution 'SHELXS-2014 (sheldrick, 2014)'
_diffrn_ambient_temperature 273(2)
_diffrn_measured_fraction_theta_full 0.991
_diffrn_measured_fraction_theta_max 0.995
_diffrn_measurement_device_type 'ADSC Q210 CCD area detector'
_diffrn_measurement_method 'omega scan'
_diffrn_radiation_type synchrotron
_diffrn_radiation_wavelength 0.700
_diffrn_reflns_av_R_equivalents 0.0319
_diffrn_reflns_av_unetI/netI 0.0166
_diffrn_reflns_Laue_measured_fraction_full 0.991
_diffrn_reflns_Laue_measured_fraction_max 0.995
_diffrn_reflns_limit_h_max 30
_diffrn_reflns_limit_h_min -30
_diffrn_reflns_limit_k_max 31
_diffrn_reflns_limit_k_min -31
_diffrn_reflns_limit_l_max 40
_diffrn_reflns_limit_l_min -40
_diffrn_reflns_number 72505
_diffrn_reflns_point_group_measured_fraction_full 0.994
_diffrn_reflns_point_group_measured_fraction_max 0.996
_diffrn_reflns_theta_full 24.835
_diffrn_reflns_theta_max 29.547
_diffrn_reflns_theta_min 1.823
_diffrn_source 'PLSII 2D bending magnet'
_exptl_absorpt_coefficient_mu 0.439
_exptl_absorpt_correction_T_max 0.957
_exptl_absorpt_correction_T_min 0.957
_exptl_absorpt_correction_type empirical
_exptl_absorpt_process_details 'HKL3000 Scalepack'
_exptl_crystal_colour Yellow
_exptl_crystal_density_diffrn 0.991
_exptl_crystal_description Cubic
_exptl_crystal_F_000 4328
_exptl_crystal_size_max 0.100
_exptl_crystal_size_mid 0.100
_exptl_crystal_size_min 0.100
_refine_diff_density_max 1.399
_refine_diff_density_min -0.704
_refine_diff_density_rms 0.120
_refine_ls_abs_structure_details
;
 Refined as a perfect inversion twin.
;
_refine_ls_abs_structure_Flack 0.5
_refine_ls_extinction_coef 0.0095(12)
_refine_ls_extinction_expression Fc^*^=kFc[1+0.001xFc^2^\l^3^/sin(2\q)]^-1/4^
_refine_ls_extinction_method SHELXL
_refine_ls_goodness_of_fit_ref 1.063
_refine_ls_hydrogen_treatment constr
_refine_ls_matrix_type full
_refine_ls_number_parameters 304
_refine_ls_number_reflns 10217
_refine_ls_number_restraints 2
_refine_ls_restrained_S_all 1.063
_refine_ls_R_factor_all 0.0733
_refine_ls_R_factor_gt 0.0695
_refine_ls_shift/su_max 0.001
_refine_ls_shift/su_mean 0.000
_refine_ls_structure_factor_coef Fsqd
_refine_ls_weighting_details 'w=1/[\s^2^(Fo^2^)+(0.1842P)^2^+4.3523P] where P=(Fo^2^+2Fc^2^)/3'
_refine_ls_weighting_scheme calc
_refine_ls_wR_factor_gt 0.2317
_refine_ls_wR_factor_ref 0.2374
_reflns_Friedel_coverage 0.900
_reflns_Friedel_fraction_full 0.996
_reflns_Friedel_fraction_max 0.998
_reflns_number_gt 9184
_reflns_number_total 10217
_reflns_threshold_expression 'I > 2\s(I)'
_cod_data_source_file c8cc00678d2.cif
_cod_data_source_block shelx_CCDC3
_cod_depositor_comments 'Adding full bibliography for 7121418--7121423.cif.'
_cod_original_cell_volume 14015(5)
_cod_original_formula_sum 'C23.75 H24 B2 Fe N8 O1.50'
_cod_database_code 7121421
_shelx_space_group_comment
;
The symmetry employed for this shelxl refinement is uniquely defined
by the following loop, which should always be used as a source of
symmetry information in preference to the above space-group names.
They are only intended as comments.
;
_shelx_estimated_absorpt_t_min 0.957
_shelx_estimated_absorpt_t_max 0.957
_shelxl_version_number 2014-3

loop_
_space_group_symop_operation_xyz
'x, y, z'
'-x, -y, z'
'y, -x, -z'
'-y, x, -z'
'x, -y, z+1/2'
'-x, y, z+1/2'
'y, x, -z+1/2'
'-y, -x, -z+1/2'
'x+1/2, y+1/2, z+1/2'
'-x+1/2, -y+1/2, z+1/2'
'y+1/2, -x+1/2, -z+1/2'
'-y+1/2, x+1/2, -z+1/2'
'x+1/2, -y+1/2, z+1'
'-x+1/2, y+1/2, z+1'
'y+1/2, x+1/2, -z+1'
'-y+1/2, -x+1/2, -z+1'

loop_
_atom_site_label
_atom_site_type_symbol
_atom_site_fract_x
_atom_site_fract_y
_atom_site_fract_z
_atom_site_U_iso_or_equiv
_atom_site_adp_type
_atom_site_occupancy
_atom_site_site_symmetry_order
_atom_site_calc_flag
_atom_site_refinement_flags_posn
_atom_site_refinement_flags_adp
_atom_site_refinement_flags_occupancy
Fe1 Fe 0.00010(2) 0.25424(2) 0.12392(2) 0.0305(2) Uani 1 1 d . . .
N1 N 0.02082(16) 0.24468(13) 0.04963(9) 0.0374(6) Uani 1 1 d . . .
N2 N 0.07062(14) 0.21990(13) -0.08984(8) 0.0366(6) Uani 1 1 d . . .
N3 N 0.19339(14) 0.07792(14) -0.11740(10) 0.0388(6) Uani 1 1 d . . .
N4 N 0.18320(15) 0.42148(14) -0.13074(10) 0.0407(6) Uani 1 1 d . . .
N5 N 0.06820(14) 0.27403(14) -0.16196(9) 0.0381(6) Uani 1 1 d . . .
N6 N 0.01981(15) 0.26362(16) -0.30261(9) 0.0402(6) Uani 1 1 d . . .
C1 C 0.0476(2) 0.17973(15) -0.01350(11) 0.0446(8) Uani 1 1 d . . .
H1 H 0.0542 0.1405 -0.0243 0.053 Uiso 1 1 calc R U .
C2 C 0.0318(2) 0.18907(16) 0.03196(11) 0.0449(8) Uani 1 1 d . . .
H2 H 0.0285 0.1555 0.0513 0.054 Uiso 1 1 calc R U .
C3 C 0.02560(19) 0.29163(16) 0.02041(11) 0.0429(7) Uani 1 1 d . . .
H3 H 0.0179 0.3303 0.0319 0.052 Uiso 1 1 calc R U .
C4 C 0.04123(19) 0.28631(16) -0.02565(11) 0.0430(7) Uani 1 1 d . . .
H4 H 0.0433 0.3205 -0.0445 0.052 Uiso 1 1 calc R U .
C5 C 0.05375(15) 0.22908(15) -0.04329(10) 0.0347(6) Uani 1 1 d . . .
C6 C 0.11121(15) 0.17308(15) -0.10046(10) 0.0351(6) Uani 1 1 d . . .
C7 C 0.10533(17) 0.13571(18) -0.13907(12) 0.0435(7) Uani 1 1 d . . .
H7 H 0.0741 0.1423 -0.1602 0.052 Uiso 1 1 calc R U .
C8 C 0.14608(19) 0.08884(18) -0.14586(12) 0.0446(8) Uani 1 1 d . . .
H8 H 0.1406 0.0636 -0.1713 0.053 Uiso 1 1 calc R U .
C9 C 0.19981(18) 0.11557(18) -0.08126(13) 0.0443(7) Uani 1 1 d . . .
H9 H 0.2328 0.1096 -0.0616 0.053 Uiso 1 1 calc R U .
C10 C 0.16076(19) 0.16212(18) -0.07163(12) 0.0452(8) Uani 1 1 d . . .
H10 H 0.1672 0.1865 -0.0459 0.054 Uiso 1 1 calc R U .
C11 C 0.03187(15) 0.24568(16) -0.12565(11) 0.0367(6) Uani 1 1 d . . .
H11A H 0.0051 0.2758 -0.1121 0.044 Uiso 1 1 calc R U .
H11B H 0.0069 0.2139 -0.1390 0.044 Uiso 1 1 calc R U .
C12 C 0.1654(2) 0.3145(2) -0.1347(3) 0.0737(17) Uani 1 1 d . . .
H12 H 0.1809 0.2754 -0.1311 0.088 Uiso 1 1 calc R U .
C13 C 0.2014(2) 0.3652(2) -0.1256(3) 0.0719(16) Uani 1 1 d . . .
H13 H 0.2409 0.3586 -0.1153 0.086 Uiso 1 1 calc R U .
C14 C 0.1257(2) 0.4288(2) -0.1428(3) 0.092(3) Uani 1 1 d . . .
H14 H 0.1105 0.4682 -0.1440 0.111 Uiso 1 1 calc R U .
C15 C 0.0869(2) 0.3817(2) -0.1536(3) 0.0772(18) Uani 1 1 d . . .
H15 H 0.0477 0.3897 -0.1638 0.093 Uiso 1 1 calc R U .
C16 C 0.10676(16) 0.32344(16) -0.14909(10) 0.0372(6) Uani 1 1 d . . .
C17 C 0.05100(15) 0.27074(15) -0.20788(9) 0.0343(6) Uani 1 1 d . . .
C18 C 0.0877(2) 0.2955(3) -0.24230(13) 0.0597(13) Uani 1 1 d . . .
H18 H 0.1235 0.3155 -0.2346 0.072 Uiso 1 1 calc R U .
C19 C 0.0704(2) 0.2900(3) -0.28812(12) 0.0564(12) Uani 1 1 d . . .
H19 H 0.0963 0.3060 -0.3104 0.068 Uiso 1 1 calc R U .
C20 C -0.0155(2) 0.2408(2) -0.26972(13) 0.0556(11) Uani 1 1 d . . .
H20 H -0.0513 0.2219 -0.2788 0.067 Uiso 1 1 calc R U .
C21 C -0.0027(2) 0.2431(3) -0.22305(13) 0.0564(12) Uani 1 1 d . . .
H21 H -0.0296 0.2264 -0.2018 0.068 Uiso 1 1 calc R U .
B1 B -0.1133(14) 0.4359(12) 0.1002(11) 0.214(7) Uiso 1 1 d . . .
H1A H -0.1371 0.4389 0.0725 0.321 Uiso 1 1 calc R U .
H1B H -0.0818 0.4660 0.0996 0.321 Uiso 1 1 calc R U .
H1C H -0.1390 0.4426 0.1265 0.321 Uiso 1 1 calc R U .
B2 B 0.1176(13) 0.0729(13) 0.1430(11) 0.214(7) Uiso 1 1 d . . .
H2A H 0.1149 0.0521 0.1139 0.321 Uiso 1 1 calc R U .
H2B H 0.1000 0.0482 0.1668 0.321 Uiso 1 1 calc R U .
H2C H 0.1595 0.0806 0.1501 0.321 Uiso 1 1 calc R U .
N7 N -0.05660(16) 0.32907(15) 0.10744(11) 0.0439(7) Uani 1 1 d . . .
N8 N 0.05640(16) 0.17788(16) 0.13748(11) 0.0447(7) Uani 1 1 d . . .
C22 C -0.0841(3) 0.3708(3) 0.1034(2) 0.0727(15) Uani 1 1 d . . .
C23 C 0.0821(3) 0.1355(3) 0.1399(2) 0.0784(17) Uani 1 1 d . . .
C24 C 0.0000 0.0000 0.0660(14) 0.230 Uiso 1 2 d DS U P
C25 C 0.5000 0.0000 0.0000 0.230 Uiso 1 4 d DS U P
O1 O 0.0243(8) -0.0446(6) 0.0644(7) 0.250 Uiso 1 1 d D U .
O2 O 0.4637(4) 0.0363(4) 0.0000 0.250 Uiso 1 2 d DS U P

loop_
_atom_site_aniso_label
_atom_site_aniso_U_11
_atom_site_aniso_U_22
_atom_site_aniso_U_33
_atom_site_aniso_U_23
_atom_site_aniso_U_13
_atom_site_aniso_U_12
Fe1 0.0341(3) 0.0371(3) 0.0203(3) -0.00353(14) 0.00111(12) 0.00021(14)
N1 0.0485(17) 0.0394(14) 0.0243(11) -0.0025(10) 0.0031(11) 0.0026(11)
N2 0.0460(14) 0.0440(14) 0.0197(10) 0.0003(9) 0.0012(9) 0.0083(11)
N3 0.0444(14) 0.0428(14) 0.0292(11) -0.0035(10) 0.0010(10) 0.0053(11)
N4 0.0456(14) 0.0431(14) 0.0335(12) 0.0000(11) -0.0064(11) -0.0036(11)
N5 0.0494(15) 0.0425(14) 0.0223(10) 0.0005(9) -0.0062(10) -0.0065(11)
N6 0.0444(15) 0.0531(16) 0.0231(10) -0.0031(11) -0.0020(10) -0.0032(13)
C1 0.070(2) 0.0353(15) 0.0284(14) -0.0019(11) 0.0078(14) 0.0010(14)
C2 0.071(2) 0.0383(16) 0.0258(13) 0.0002(11) 0.0067(14) -0.0038(15)
C3 0.063(2) 0.0380(15) 0.0282(13) -0.0017(12) 0.0074(13) 0.0073(14)
C4 0.063(2) 0.0381(15) 0.0280(13) 0.0025(11) 0.0068(13) 0.0065(14)
C5 0.0423(15) 0.0388(15) 0.0229(12) -0.0016(10) 0.0038(10) 0.0012(12)
C6 0.0439(15) 0.0379(14) 0.0236(11) -0.0002(10) 0.0016(11) 0.0021(12)
C7 0.0468(17) 0.0528(19) 0.0309(14) -0.0060(13) -0.0044(12) 0.0090(14)
C8 0.056(2) 0.0473(17) 0.0302(13) -0.0099(12) -0.0040(13) 0.0081(15)
C9 0.0473(18) 0.0498(18) 0.0359(15) -0.0103(13) -0.0069(13) 0.0064(14)
C10 0.0544(19) 0.0473(18) 0.0338(14) -0.0115(13) -0.0084(13) 0.0061(15)
C11 0.0394(14) 0.0456(16) 0.0252(12) 0.0036(11) -0.0021(11) 0.0025(12)
C12 0.058(2) 0.0422(19) 0.121(5) 0.017(2) -0.034(3) -0.0086(17)
C13 0.052(2) 0.047(2) 0.116(5) 0.020(3) -0.033(3) -0.0074(18)
C14 0.053(2) 0.044(2) 0.179(8) -0.029(3) -0.040(4) 0.0073(19)
C15 0.050(2) 0.049(2) 0.133(5) -0.017(3) -0.030(3) 0.0021(18)
C16 0.0434(16) 0.0451(16) 0.0231(11) -0.0010(10) -0.0048(10) -0.0055(13)
C17 0.0404(15) 0.0417(15) 0.0209(11) -0.0013(10) -0.0008(10) -0.0039(12)
C18 0.058(2) 0.094(3) 0.0270(15) 0.0041(17) -0.0046(14) -0.038(2)
C19 0.056(2) 0.090(3) 0.0238(13) 0.0041(16) 0.0002(13) -0.030(2)
C20 0.0509(19) 0.090(3) 0.0263(15) -0.0014(17) -0.0019(15) -0.028(2)
C21 0.051(2) 0.092(3) 0.0265(16) 0.0023(17) -0.0015(13) -0.026(2)
N7 0.0476(16) 0.0463(15) 0.0378(14) -0.0029(12) -0.0004(12) 0.0062(13)
N8 0.0481(16) 0.0499(16) 0.0361(14) -0.0025(12) -0.0007(12) 0.0058(13)
C22 0.070(3) 0.057(3) 0.091(4) 0.001(3) -0.009(3) 0.014(2)
C23 0.089(4) 0.072(3) 0.074(3) -0.011(3) -0.024(3) 0.037(3)

loop_
_atom_type_symbol
_atom_type_description
_atom_type_scat_dispersion_real
_atom_type_scat_dispersion_imag
_atom_type_scat_source
C C 0.0030 0.0020 'International Tables Vol C Tables 4.2.6.8 and 6.1.1.4'
H H 0.0000 0.0000 'International Tables Vol C Tables 4.2.6.8 and 6.1.1.4'
B B 0.0010 0.0010 'International Tables Vol C Tables 4.2.6.8 and 6.1.1.4'
N N 0.0060 0.0030 'International Tables Vol C Tables 4.2.6.8 and 6.1.1.4'
Fe Fe 0.3560 0.8260 'International Tables Vol C Tables 4.2.6.8 and 6.1.1.4'
O O 0.0110 0.0060 'International Tables Vol C Tables 4.2.6.8 and 6.1.1.4'

loop_
_geom_angle_atom_site_label_1
_geom_angle_atom_site_label_2
_geom_angle_atom_site_label_3
_geom_angle
_geom_angle_site_symmetry_1
_geom_angle_site_symmetry_3
N7 Fe1 N8 177.54(12) . .
N7 Fe1 N6 91.58(13) . 6
N8 Fe1 N6 90.68(12) . 6
N7 Fe1 N3 89.66(13) . 4
N8 Fe1 N3 89.40(12) . 4
N6 Fe1 N3 89.11(12) 6 4
N7 Fe1 N1 88.65(12) . .
N8 Fe1 N1 89.09(12) . .
N6 Fe1 N1 179.67(12) 6 .
N3 Fe1 N1 91.13(12) 4 .
N7 Fe1 N4 89.76(13) . 16_554
N8 Fe1 N4 91.19(12) . 16_554
N6 Fe1 N4 90.61(12) 6 16_554
N3 Fe1 N4 179.35(12) 4 16_554
N1 Fe1 N4 89.15(12) . 16_554
C3 N1 C2 116.5(3) . .
C3 N1 Fe1 123.9(2) . .
C2 N1 Fe1 119.5(2) . .
C6 N2 C5 118.9(3) . .
C6 N2 C11 120.3(3) . .
C5 N2 C11 118.0(3) . .
C9 N3 C8 116.6(3) . .
C9 N3 Fe1 119.2(2) . 3
C8 N3 Fe1 124.1(2) . 3
C13 N4 C14 115.9(4) . .
C13 N4 Fe1 122.4(3) . 16_554
C14 N4 Fe1 121.5(3) . 16_554
C17 N5 C16 116.9(3) . .
C17 N5 C11 121.3(3) . .
C16 N5 C11 117.6(3) . .
C19 N6 C20 115.5(3) . .
C19 N6 Fe1 121.3(2) . 6_554
C20 N6 Fe1 123.1(2) . 6_554
C2 C1 C5 120.0(3) . .
C2 C1 H1 120.0 . .
C5 C1 H1 120.0 . .
N1 C2 C1 122.9(3) . .
N1 C2 H2 118.5 . .
C1 C2 H2 118.5 . .
N1 C3 C4 124.3(3) . .
N1 C3 H3 117.8 . .
C4 C3 H3 117.8 . .
C3 C4 C5 118.8(3) . .
C3 C4 H4 120.6 . .
C5 C4 H4 120.6 . .
C4 C5 C1 117.4(3) . .
C4 C5 N2 122.2(3) . .
C1 C5 N2 120.3(3) . .
C7 C6 C10 116.8(3) . .
C7 C6 N2 123.5(3) . .
C10 C6 N2 119.7(3) . .
C8 C7 C6 119.6(3) . .
C8 C7 H7 120.2 . .
C6 C7 H7 120.2 . .
N3 C8 C7 123.2(3) . .
N3 C8 H8 118.4 . .
C7 C8 H8 118.4 . .
N3 C9 C10 123.8(3) . .
N3 C9 H9 118.1 . .
C10 C9 H9 118.1 . .
C9 C10 C6 120.0(3) . .
C9 C10 H10 120.0 . .
C6 C10 H10 120.0 . .
N2 C11 N5 111.0(3) . .
N2 C11 H11A 109.4 . .
N5 C11 H11A 109.4 . .
N2 C11 H11B 109.4 . .
N5 C11 H11B 109.4 . .
H11A C11 H11B 108.0 . .
C16 C12 C13 118.5(4) . .
C16 C12 H12 120.8 . .
C13 C12 H12 120.8 . .
N4 C13 C12 124.2(4) . .
N4 C13 H13 117.9 . .
C12 C13 H13 117.9 . .
N4 C14 C15 124.1(5) . .
N4 C14 H14 117.9 . .
C15 C14 H14 117.9 . .
C16 C15 C14 119.2(4) . .
C16 C15 H15 120.4 . .
C14 C15 H15 120.4 . .
C15 C16 C12 117.8(4) . .
C15 C16 N5 120.1(3) . .
C12 C16 N5 121.9(3) . .
N5 C17 C18 120.5(3) . .
N5 C17 C21 123.7(3) . .
C18 C17 C21 115.8(3) . .
C19 C18 C17 119.4(3) . .
C19 C18 H18 120.3 . .
C17 C18 H18 120.3 . .
N6 C19 C18 125.0(3) . .
N6 C19 H19 117.5 . .
C18 C19 H19 117.5 . .
N6 C20 C21 124.7(4) . .
N6 C20 H20 117.7 . .
C21 C20 H20 117.7 . .
C20 C21 C17 119.7(3) . .
C20 C21 H21 120.2 . .
C17 C21 H21 120.2 . .
C22 B1 H1A 109.5 . .
C22 B1 H1B 109.5 . .
H1A B1 H1B 109.5 . .
C22 B1 H1C 109.5 . .
H1A B1 H1C 109.5 . .
H1B B1 H1C 109.5 . .
C23 B2 H2A 109.5 . .
C23 B2 H2B 109.5 . .
H2A B2 H2B 109.5 . .
C23 B2 H2C 109.5 . .
H2A B2 H2C 109.5 . .
H2B B2 H2C 109.5 . .
C22 N7 Fe1 172.2(4) . .
C23 N8 Fe1 171.3(4) . .
N7 C22 B1 170.5(12) . .
N8 C23 B2 178.3(13) . .
O1 C24 O1 175(5) 2 .
O2 C25 O2 180.0(13) 2_655 .

loop_
_geom_bond_atom_site_label_1
_geom_bond_atom_site_label_2
_geom_bond_distance
_geom_bond_site_symmetry_2
Fe1 N7 2.120(3) .
Fe1 N8 2.124(3) .
Fe1 N6 2.181(3) 6
Fe1 N3 2.185(3) 4
Fe1 N1 2.208(3) .
Fe1 N4 2.216(3) 16_554
N1 C3 1.339(4) .
N1 C2 1.348(4) .
N2 C6 1.398(4) .
N2 C5 1.412(4) .
N2 C11 1.457(4) .
N3 C9 1.342(4) .
N3 C8 1.349(5) .
N3 Fe1 2.185(3) 3
N4 C13 1.311(5) .
N4 C14 1.321(6) .
N4 Fe1 2.216(3) 16_554
N5 C17 1.384(4) .
N5 C16 1.429(4) .
N5 C11 1.460(4) .
N6 C19 1.323(5) .
N6 C20 1.327(5) .
N6 Fe1 2.181(3) 6_554
C1 C2 1.376(4) .
C1 C5 1.393(5) .
C1 H1 0.9300 .
C2 H2 0.9300 .
C3 C4 1.382(4) .
C3 H3 0.9300 .
C4 C5 1.387(5) .
C4 H4 0.9300 .
C6 C7 1.394(4) .
C6 C10 1.394(5) .
C7 C8 1.381(5) .
C7 H7 0.9300 .
C8 H8 0.9300 .
C9 C10 1.366(5) .
C9 H9 0.9300 .
C10 H10 0.9300 .
C11 H11A 0.9700 .
C11 H11B 0.9700 .
C12 C16 1.371(6) .
C12 C13 1.393(6) .
C12 H12 0.9300 .
C13 H13 0.9300 .
C14 C15 1.378(7) .
C14 H14 0.9300 .
C15 C16 1.361(6) .
C15 H15 0.9300 .
C17 C18 1.393(5) .
C17 C21 1.400(5) .
C18 C19 1.385(5) .
C18 H18 0.9300 .
C19 H19 0.9300 .
C20 C21 1.381(5) .
C20 H20 0.9300 .
C21 H21 0.9300 .
B1 C22 1.57(3) .
B1 H1A 0.9600 .
B1 H1B 0.9600 .
B1 H1C 0.9600 .
B2 C23 1.58(3) .
B2 H2A 0.9600 .
B2 H2B 0.9600 .
B2 H2C 0.9600 .
N7 C22 1.106(6) .
N8 C23 1.094(6) .
C24 O1 1.119(11) 2
C24 O1 1.119(11) .
C25 O2 1.131(12) 2_655
C25 O2 1.131(12) .

loop_
_geom_torsion_atom_site_label_1
_geom_torsion_atom_site_label_2
_geom_torsion_atom_site_label_3
_geom_torsion_atom_site_label_4
_geom_torsion
_geom_torsion_site_symmetry_1
C3 N1 C2 C1 0.5(6) .
Fe1 N1 C2 C1 -177.1(3) .
C5 C1 C2 N1 0.9(7) .
C2 N1 C3 C4 -0.5(6) .
Fe1 N1 C3 C4 176.9(3) .
N1 C3 C4 C5 -0.9(7) .
C3 C4 C5 C1 2.2(6) .
C3 C4 C5 N2 -179.4(4) .
C2 C1 C5 C4 -2.2(6) .
C2 C1 C5 N2 179.3(4) .
C6 N2 C5 C4 146.8(4) .
C11 N2 C5 C4 -52.1(5) .
C6 N2 C5 C1 -34.8(5) .
C11 N2 C5 C1 126.2(4) .
C5 N2 C6 C7 139.9(3) .
C11 N2 C6 C7 -20.7(5) .
C5 N2 C6 C10 -40.2(5) .
C11 N2 C6 C10 159.1(3) .
C10 C6 C7 C8 2.9(6) .
N2 C6 C7 C8 -177.2(4) .
C9 N3 C8 C7 -0.3(6) .
Fe1 N3 C8 C7 174.8(3) 3
C6 C7 C8 N3 -2.1(6) .
C8 N3 C9 C10 1.7(6) .
Fe1 N3 C9 C10 -173.6(3) 3
N3 C9 C10 C6 -0.8(7) .
C7 C6 C10 C9 -1.6(6) .
N2 C6 C10 C9 178.5(4) .
C6 N2 C11 N5 -62.4(4) .
C5 N2 C11 N5 136.8(3) .
C17 N5 C11 N2 143.0(3) .
C16 N5 C11 N2 -60.9(4) .
C14 N4 C13 C12 4.0(10) .
Fe1 N4 C13 C12 -172.4(6) 16_554
C16 C12 C13 N4 -1.3(11) .
C13 N4 C14 C15 -5.5(12) .
Fe1 N4 C14 C15 170.9(7) 16_554
N4 C14 C15 C16 4.3(13) .
C14 C15 C16 C12 -1.2(10) .
C14 C15 C16 N5 -177.3(6) .
C13 C12 C16 C15 -0.2(9) .
C13 C12 C16 N5 175.9(5) .
C17 N5 C16 C15 62.4(6) .
C11 N5 C16 C15 -94.7(5) .
C17 N5 C16 C12 -113.6(5) .
C11 N5 C16 C12 89.3(5) .
C16 N5 C17 C18 26.9(5) .
C11 N5 C17 C18 -176.9(4) .
C16 N5 C17 C21 -153.3(4) .
C11 N5 C17 C21 2.9(6) .
N5 C17 C18 C19 178.0(5) .
C21 C17 C18 C19 -1.7(7) .
C20 N6 C19 C18 -0.7(8) .
Fe1 N6 C19 C18 -177.1(5) 6_554
C17 C18 C19 N6 1.6(9) .
C19 N6 C20 C21 0.1(8) .
Fe1 N6 C20 C21 176.5(5) 6_554
N6 C20 C21 C17 -0.4(9) .
N5 C17 C21 C20 -178.6(5) .
C18 C17 C21 C20 1.2(7) .
